data_4022608
loop_
_publ_author_name
'Mallem H. V. Ramana Rao'
'Eul\`alia Pinyol'
'William D. Lubell'

_publ_contact_author_address
;
Universit\'e de Montr\'eal
D\'epartement de Chimie
C.P. 6128, Succ. Centre-ville
Montr\'eal, Qu\'ebec
Canada, H3C 3J7
;
_publ_contact_author_email william.lubell@umontreal.ca
_publ_contact_author_fax '+1 514 343-7586'
_publ_contact_author_name 'Dr William Lubell'
_publ_contact_author_phone '+1 514 343-7339'
_publ_section_title
;
 Rigid Dipeptide Mimics: Synthesis of Enantiopure C6-Functionalized
 Pyrrolizidinone Amino Acids
;
_journal_name_full 'Journal of Organic Chemistry'
_journal_page_first 736
_journal_page_last 743
_journal_paper_doi 10.1021/jo0616761
_journal_volume 72
_journal_year 2007
_chemical_absolute_configuration rmad
_chemical_compound_source 'Synthesized by the authors. See text'
_chemical_formula_moiety 'C14 H22 N2 O6'
_chemical_formula_sum 'C14 H22 N2 O6'
_chemical_formula_weight 314.34
_chemical_name_systematic
;
?
;
_space_group_IT_number 5
_symmetry_cell_setting monoclinic
_symmetry_space_group_name_Hall 'C 2y'
_symmetry_space_group_name_H-M 'C 1 2 1'
_atom_sites_solution_hydrogens geom
_atom_sites_solution_primary direct
_atom_sites_solution_secondary difmap
_audit_creation_method SHELXL-97
_cell_angle_alpha 90.00
_cell_angle_beta 95.360(2)
_cell_angle_gamma 90.00
_cell_formula_units_Z 4
_cell_length_a 10.4913(5)
_cell_length_b 7.4193(3)
_cell_length_c 21.3289(10)
_cell_measurement_reflns_used 1710
_cell_measurement_temperature 150(2)
_cell_measurement_theta_max 47.27
_cell_measurement_theta_min 4.16
_cell_volume 1652.94(13)
_computing_cell_refinement 'SMART (Bruker, 2001)'
_computing_data_collection 'SMART (Bruker, 2001)'
_computing_data_reduction 'SAINT (Bruker, 2003)'
_computing_molecular_graphics 'SHELXTL (Bruker, 1997)'
_computing_publication_material 'UdMX (local program)'
_computing_structure_refinement 'SHELXL97 (Sheldrick, 1997)'
_computing_structure_solution 'SHELXS97 (Sheldrick, 1997)'
_diffrn_ambient_temperature 150(2)
_diffrn_detector_area_resol_mean 5.5
_diffrn_measured_fraction_theta_full 0.989
_diffrn_measured_fraction_theta_max 0.990
_diffrn_measurement_device_type 'Bruker Smart 6000'
_diffrn_measurement_method \w
_diffrn_radiation_monochromator 'Montel 200 optics'
_diffrn_radiation_source 'Rotating Anode'
_diffrn_radiation_type CuK\a
_diffrn_radiation_wavelength 1.54178
_diffrn_reflns_av_R_equivalents 0.059
_diffrn_reflns_av_sigmaI/netI 0.0511
_diffrn_reflns_limit_h_max 11
_diffrn_reflns_limit_h_min -11
_diffrn_reflns_limit_k_max 8
_diffrn_reflns_limit_k_min -8
_diffrn_reflns_limit_l_max 23
_diffrn_reflns_limit_l_min -23
_diffrn_reflns_number 8827
_diffrn_reflns_theta_full 59.00
_diffrn_reflns_theta_max 59.00
_diffrn_reflns_theta_min 2.08
_diffrn_standards_decay_% 0.00
_diffrn_standards_number 36
_exptl_absorpt_coefficient_mu 0.833
_exptl_absorpt_correction_T_max 1.0000
_exptl_absorpt_correction_T_min 0.6600
_exptl_absorpt_correction_type multi-scan
_exptl_absorpt_process_details 'Sadabs (Sheldrick, 2004)'
_exptl_crystal_colour Colorless
_exptl_crystal_density_diffrn 1.263
_exptl_crystal_density_method 'not measured'
_exptl_crystal_description rectangular
_exptl_crystal_F_000 672
_exptl_crystal_size_max 0.11
_exptl_crystal_size_mid 0.07
_exptl_crystal_size_min 0.04
_refine_diff_density_max 0.172
_refine_diff_density_min -0.161
_refine_diff_density_rms 0.043
_refine_ls_abs_structure_details 'Flack H D (1983), XXXX Friedel Pairs'
_refine_ls_abs_structure_Flack 0(10)
_refine_ls_extinction_coef 0.0021(4)
_refine_ls_extinction_expression Fc^*^=kFc[1+0.001xFc^2^\l^3^/sin(2\q)]^-1/4^
_refine_ls_extinction_method SHELXL
_refine_ls_goodness_of_fit_ref 1.022
_refine_ls_hydrogen_treatment constr
_refine_ls_matrix_type full
_refine_ls_number_parameters 205
_refine_ls_number_reflns 1285
_refine_ls_number_restraints 1
_refine_ls_restrained_S_all 1.021
_refine_ls_R_factor_all 0.0596
_refine_ls_R_factor_gt 0.0411
_refine_ls_shift/su_max 0.000
_refine_ls_shift/su_mean 0.000
_refine_ls_structure_factor_coef Fsqd
_refine_ls_weighting_details 'calc w=1/[\s^2^(Fo^2^)+(0.0846P)^2^] where P=(Fo^2^+2Fc^2^)/3'
_refine_ls_weighting_scheme calc
_refine_ls_wR_factor_gt 0.1056
_refine_ls_wR_factor_ref 0.1230
_reflns_number_gt 1038
_reflns_number_total 1285
_reflns_threshold_expression I>2\s(I)
_cod_data_source_file jo0616761si20060811_032506.cif
_cod_data_source_block lube29
_cod_depositor_comments
;
The following automatic conversions were performed:
'_symmetry_cell_setting' value 'Monoclinic' changed to 'monoclinic'
according to '/home/saulius/struct/CIF-dictionaries/cif_core.dic'
dictionary named 'cif_core.dic' version 2.4.1 from
2010-06-29.

'_geom_bond_publ_flag' value 'Y' changed to 'y' according to
'/home/saulius/struct/CIF-dictionaries/cif_core.dic' dictionary named
'cif_core.dic' version 2.4.1 from 2010-06-29 (23
times).

'_geom_angle_publ_flag' value 'Y' changed to 'y' according to
'/home/saulius/struct/CIF-dictionaries/cif_core.dic' dictionary named
'cif_core.dic' version 2.4.1 from 2010-06-29 (35 times).

Automatic conversion script
Id: cif_fix_enum 1527 2010-12-29 10:47:43Z saulius 
;
_cod_original_sg_symbol_H-M 'C 2'
_cod_database_code 4022608

loop_
_symmetry_equiv_pos_as_xyz
'x, y, z'
'-x, y, -z'
'x+1/2, y+1/2, z'
'-x+1/2, y+1/2, -z'

loop_
_atom_site_label
_atom_site_type_symbol
_atom_site_fract_x
_atom_site_fract_y
_atom_site_fract_z
_atom_site_U_iso_or_equiv
_atom_site_adp_type
_atom_site_occupancy
_atom_site_symmetry_multiplicity
_atom_site_calc_flag
_atom_site_refinement_flags
N1 N 0.4971(3) 1.1248(5) 0.14762(17) 0.0388(9) Uani 1 1 d .
C2 C 0.5579(4) 0.9664(6) 0.1579(2) 0.0356(11) Uani 1 1 d .
O2 O 0.6301(3) 0.8948(5) 0.12353(14) 0.0471(8) Uani 1 1 d .
C3 C 0.5198(4) 0.8944(7) 0.2203(2) 0.0391(11) Uani 1 1 d .
H3 H 0.4496 0.8040 0.2118 0.047 Uiso 1 1 calc R
C4 C 0.4668(5) 1.0598(6) 0.2523(2) 0.0478(13) Uani 1 1 d .
H4A H 0.3950 1.0258 0.2769 0.057 Uiso 1 1 calc R
H4B H 0.5343 1.1187 0.2807 0.057 Uiso 1 1 calc R
C5 C 0.4212(4) 1.1834(6) 0.1977(2) 0.0385(11) Uani 1 1 d .
H5 H 0.3279 1.1648 0.1852 0.046 Uiso 1 1 calc R
C6 C 0.4527(4) 1.3833(6) 0.2014(2) 0.0400(11) Uani 1 1 d .
H6 H 0.5392 1.4010 0.2246 0.048 Uiso 1 1 calc R
O6 O 0.3600(3) 1.4814(4) 0.23176(15) 0.0445(8) Uani 1 1 d .
H6A H 0.3945 1.5264 0.2653 0.067 Uiso 1 1 calc R
C7 C 0.4573(5) 1.4330(6) 0.1325(2) 0.0474(13) Uani 1 1 d .
H7A H 0.5100 1.5423 0.1284 0.057 Uiso 1 1 calc R
H7B H 0.3700 1.4558 0.1123 0.057 Uiso 1 1 calc R
C8 C 0.5183(4) 1.2681(7) 0.1021(2) 0.0410(11) Uani 1 1 d .
H8 H 0.4733 1.2405 0.0598 0.049 Uiso 1 1 calc R
N30 N 0.6264(3) 0.8097(5) 0.25675(16) 0.0416(9) Uani 1 1 d .
H30 H 0.7041 0.8205 0.2448 0.062 Uiso 1 1 calc R
C31 C 0.6082(4) 0.7148(6) 0.3085(2) 0.0402(11) Uani 1 1 d .
O31 O 0.7202(3) 0.6817(5) 0.34297(14) 0.0480(9) Uani 1 1 d .
O32 O 0.5032(3) 0.6648(5) 0.32309(14) 0.0471(8) Uani 1 1 d .
C32 C 0.7251(5) 0.5717(7) 0.4002(2) 0.0520(14) Uani 1 1 d .
C33 C 0.8648(5) 0.5782(10) 0.4240(3) 0.0758(19) Uani 1 1 d .
H33A H 0.9162 0.5319 0.3915 0.114 Uiso 1 1 calc R
H33B H 0.8794 0.5038 0.4619 0.114 Uiso 1 1 calc R
H33C H 0.8895 0.7030 0.4340 0.114 Uiso 1 1 calc R
C34 C 0.6868(6) 0.3806(8) 0.3828(3) 0.0776(18) Uani 1 1 d .
H34A H 0.5978 0.3789 0.3642 0.116 Uiso 1 1 calc R
H34B H 0.6951 0.3051 0.4207 0.116 Uiso 1 1 calc R
H34C H 0.7427 0.3339 0.3522 0.116 Uiso 1 1 calc R
C35 C 0.6455(6) 0.6540(11) 0.4477(3) 0.081(2) Uani 1 1 d .
H35A H 0.6661 0.7824 0.4524 0.122 Uiso 1 1 calc R
H35B H 0.6638 0.5931 0.4883 0.122 Uiso 1 1 calc R
H35C H 0.5545 0.6402 0.4333 0.122 Uiso 1 1 calc R
C81 C 0.6613(4) 1.2981(6) 0.0979(2) 0.0388(10) Uani 1 1 d .
O81 O 0.7382(3) 1.3203(5) 0.14261(13) 0.0498(9) Uani 1 1 d .
O82 O 0.6859(3) 1.3082(5) 0.03863(13) 0.0498(9) Uani 1 1 d .
C82 C 0.8172(5) 1.3509(9) 0.0281(2) 0.0668(17) Uani 1 1 d .
H82A H 0.8420 1.4650 0.0489 0.100 Uiso 1 1 calc R
H82B H 0.8244 1.3621 -0.0172 0.100 Uiso 1 1 calc R
H82C H 0.8739 1.2546 0.0454 0.100 Uiso 1 1 calc R

loop_
_atom_site_aniso_label
_atom_site_aniso_U_11
_atom_site_aniso_U_22
_atom_site_aniso_U_33
_atom_site_aniso_U_23
_atom_site_aniso_U_13
_atom_site_aniso_U_12
N1 0.036(2) 0.033(2) 0.048(2) 0.0012(17) 0.0085(16) -0.0025(18)
C2 0.030(2) 0.035(3) 0.042(3) -0.002(2) -0.002(2) -0.005(2)
O2 0.0415(18) 0.0503(19) 0.0506(18) -0.0036(16) 0.0100(15) 0.0052(17)
C3 0.032(2) 0.036(2) 0.049(3) 0.003(2) 0.0024(19) 0.004(2)
C4 0.054(3) 0.040(3) 0.052(3) 0.005(2) 0.017(2) 0.010(2)
C5 0.038(3) 0.034(2) 0.045(3) 0.000(2) 0.013(2) -0.003(2)
C6 0.026(2) 0.032(2) 0.062(3) -0.004(2) 0.003(2) -0.002(2)
O6 0.0359(18) 0.0355(17) 0.063(2) -0.0058(16) 0.0083(14) 0.0016(15)
C7 0.042(3) 0.038(3) 0.064(3) 0.013(2) 0.012(2) 0.001(2)
C8 0.034(2) 0.042(3) 0.047(3) 0.007(2) 0.0015(19) -0.001(2)
N30 0.0290(19) 0.047(2) 0.049(2) 0.005(2) 0.0062(16) 0.002(2)
C31 0.038(3) 0.038(3) 0.045(3) -0.003(2) 0.004(2) 0.004(2)
O31 0.0358(18) 0.058(2) 0.0493(19) 0.0087(16) 0.0001(14) -0.0004(17)
O32 0.0371(18) 0.054(2) 0.0507(19) 0.0033(15) 0.0066(14) -0.0042(17)
C32 0.049(3) 0.064(4) 0.043(3) 0.009(3) 0.002(2) 0.000(3)
C33 0.057(3) 0.104(5) 0.064(3) 0.023(4) -0.007(3) 0.001(4)
C34 0.093(5) 0.059(4) 0.078(4) 0.019(3) -0.009(3) -0.009(4)
C35 0.075(4) 0.121(6) 0.048(3) -0.010(4) 0.006(3) 0.013(4)
C81 0.040(3) 0.033(2) 0.042(2) 0.006(2) 0.003(2) -0.001(2)
O81 0.0382(17) 0.059(2) 0.0501(18) 0.0040(17) -0.0050(15) -0.0045(18)
O82 0.0400(17) 0.064(2) 0.0460(18) 0.0058(17) 0.0057(13) -0.0089(18)
C82 0.045(3) 0.095(5) 0.062(3) 0.011(3) 0.015(2) -0.014(3)

loop_
_atom_type_symbol
_atom_type_description
_atom_type_scat_dispersion_real
_atom_type_scat_dispersion_imag
_atom_type_scat_source
C C 0.0181 0.0000 'International Tables Vol C Tables 4.2.6.8 and 6.1.1.4'
H H 0.0000 0.0000 'International Tables Vol C Tables 4.2.6.8 and 6.1.1.4'
N N 0.0311 0.0000 'International Tables Vol C Tables 4.2.6.8 and 6.1.1.4'
O O 0.0492 0.0000 'International Tables Vol C Tables 4.2.6.8 and 6.1.1.4'

loop_
_geom_angle_atom_site_label_1
_geom_angle_atom_site_label_2
_geom_angle_atom_site_label_3
_geom_angle
_geom_angle_publ_flag
C2 N1 C5 115.1(4) y
C2 N1 C8 129.9(4) y
C5 N1 C8 113.3(3) y
O2 C2 N1 126.3(4) y
O2 C2 C3 126.8(4) y
N1 C2 C3 106.9(4) y
N30 C3 C2 111.7(3) y
N30 C3 C4 113.8(4) y
C2 C3 C4 104.1(4) y
N30 C3 H3 109 ?
C2 C3 H3 109 ?
C4 C3 H3 109 ?
C5 C4 C3 104.0(4) y
C5 C4 H4A 111 ?
C3 C4 H4A 111 ?
C5 C4 H4B 111 ?
C3 C4 H4B 111 ?
H4A C4 H4B 109 ?
N1 C5 C6 101.4(3) y
N1 C5 C4 103.1(4) y
C6 C5 C4 119.7(4) y
N1 C5 H5 110.6 ?
C6 C5 H5 110.6 ?
C4 C5 H5 110.6 ?
O6 C6 C7 113.6(4) y
O6 C6 C5 111.7(4) y
C7 C6 C5 102.3(4) y
O6 C6 H6 109.7 ?
C7 C6 H6 109.7 ?
C5 C6 H6 109.7 ?
C6 O6 H6A 109.5 ?
C6 C7 C8 105.3(3) y
C6 C7 H7A 110.7 ?
C8 C7 H7A 110.7 ?
C6 C7 H7B 110.7 ?
C8 C7 H7B 110.7 ?
H7A C7 H7B 108.8 ?
N1 C8 C81 110.7(3) y
N1 C8 C7 101.6(3) y
C81 C8 C7 110.8(4) y
N1 C8 H8 111.1 ?
C81 C8 H8 111.1 ?
C7 C8 H8 111.1 ?
C31 N30 C3 120.6(4) y
C31 N30 H30 119.7 ?
C3 N30 H30 119.7 ?
O32 C31 N30 124.6(4) y
O32 C31 O31 124.3(4) y
N30 C31 O31 111.1(4) y
C31 O31 C32 121.0(4) y
O31 C32 C35 110.9(5) y
O31 C32 C33 102.7(4) y
C35 C32 C33 110.2(5) y
O31 C32 C34 109.3(4) y
C35 C32 C34 113.3(5) y
C33 C32 C34 109.9(5) y
C32 C33 H33A 109.5 ?
C32 C33 H33B 109.5 ?
H33A C33 H33B 109.5 ?
C32 C33 H33C 109.5 ?
H33A C33 H33C 109.5 ?
H33B C33 H33C 109.5 ?
C32 C34 H34A 109.5 ?
C32 C34 H34B 109.5 ?
H34A C34 H34B 109.5 ?
C32 C34 H34C 109.5 ?
H34A C34 H34C 109.5 ?
H34B C34 H34C 109.5 ?
C32 C35 H35A 109.5 ?
C32 C35 H35B 109.5 ?
H35A C35 H35B 109.5 ?
C32 C35 H35C 109.5 ?
H35A C35 H35C 109.5 ?
H35B C35 H35C 109.5 ?
O81 C81 O82 125.3(4) y
O81 C81 C8 124.3(4) y
O82 C81 C8 110.3(4) y
C81 O82 C82 115.8(3) y
O82 C82 H82A 109.5 ?
O82 C82 H82B 109.5 ?
H82A C82 H82B 109.5 ?
O82 C82 H82C 109.5 ?
H82A C82 H82C 109.5 ?
H82B C82 H82C 109.5 ?

loop_
_geom_bond_atom_site_label_1
_geom_bond_atom_site_label_2
_geom_bond_distance
_geom_bond_publ_flag
N1 C2 1.345(6) y
N1 C5 1.457(6) y
N1 C8 1.470(6) y
C2 O2 1.224(5) y
C2 C3 1.522(6) y
C3 N30 1.445(5) y
C3 C4 1.533(6) y
C3 H3 1 ?
C4 C5 1.524(7) y
C4 H4a 0.99 ?
C4 H4b 0.99 ?
C5 C6 1.520(6) y
C5 H5 1 ?
C6 O6 1.419(5) y
C6 C7 1.520(6) y
C6 H6 1 ?
O6 H6a 0.84 ?
C7 C8 1.551(7) y
C7 H7a 0.99 ?
C7 H7b 0.99 ?
C8 C81 1.528(6) y
C8 H8 1 ?
N30 C31 1.339(6) y
N30 H30 0.88 ?
C31 O32 1.229(5) y
C31 O31 1.349(5) y
O31 C32 1.465(6) y
C32 C35 1.501(8) y
C32 C33 1.506(8) y
C32 C34 1.511(8) y
C33 H33a 0.98 ?
C33 H33b 0.98 ?
C33 H33c 0.98 ?
C34 H34a 0.98 ?
C34 H34b 0.98 ?
C34 H34c 0.98 ?
C35 H35a 0.98 ?
C35 H35b 0.98 ?
C35 H35c 0.98 ?
C81 O81 1.201(5) y
C81 O82 1.316(5) y
O82 C82 1.452(5) y
C82 H82a 0.98 ?
C82 H82b 0.98 ?
C82 H82c 0.98 ?

loop_
_geom_hbond_atom_site_label_D
_geom_hbond_atom_site_label_H
_geom_hbond_atom_site_label_A
_geom_hbond_distance_DH
_geom_hbond_distance_HA
_geom_hbond_distance_DA
_geom_hbond_angle_DHA
_geom_hbond_site_symmetry_A
O6 H6A O32 0.84 1.9 2.712(4) 162.1 1_565
N30 H30 O6 0.88 2.06 2.856(5) 149.2 3_545

loop_
_geom_torsion_atom_site_label_1
_geom_torsion_atom_site_label_2
_geom_torsion_atom_site_label_3
_geom_torsion_atom_site_label_4
_geom_torsion
C5 N1 C2 O2 -177.3(4)
C8 N1 C2 O2 -13.7(7)
C5 N1 C2 C3 2.7(5)
C8 N1 C2 C3 166.2(4)
O2 C2 C3 N30 38.8(6)
N1 C2 C3 N30 -141.1(4)
O2 C2 C3 C4 162.0(4)
N1 C2 C3 C4 -17.9(4)
N30 C3 C4 C5 147.3(4)
C2 C3 C4 C5 25.5(5)
C2 N1 C5 C6 138.2(4)
C8 N1 C5 C6 -28.1(5)
C2 N1 C5 C4 13.8(5)
C8 N1 C5 C4 -152.5(4)
C3 C4 C5 N1 -23.7(5)
C3 C4 C5 C6 -135.2(4)
N1 C5 C6 O6 160.6(3)
C4 C5 C6 O6 -87.0(5)
N1 C5 C6 C7 38.8(4)
C4 C5 C6 C7 151.2(4)
O6 C6 C7 C8 -157.6(4)
C5 C6 C7 C8 -37.1(4)
C2 N1 C8 C81 -40.8(6)
C5 N1 C8 C81 122.9(4)
C2 N1 C8 C7 -158.6(4)
C5 N1 C8 C7 5.2(5)
C6 C7 C8 N1 20.2(4)
C6 C7 C8 C81 -97.5(4)
C2 C3 N30 C31 -170.0(4)
C4 C3 N30 C31 72.4(5)
C3 N30 C31 O32 13.5(7)
C3 N30 C31 O31 -166.2(4)
O32 C31 O31 C32 3.5(7)
N30 C31 O31 C32 -176.8(4)
C31 O31 C32 C35 -59.8(6)
C31 O31 C32 C33 -177.5(4)
C31 O31 C32 C34 65.8(6)
N1 C8 C81 O81 -50.4(6)
C7 C8 C81 O81 61.5(6)
N1 C8 C81 O82 133.9(4)
C7 C8 C81 O82 -114.2(4)
O81 C81 O82 C82 -0.4(7)
C8 C81 O82 C82 175.3(4)

loop_
_cod_related_entry_id
_cod_related_entry_database
_cod_related_entry_code
1 ChemSpider 17263742
